data_1534981
loop_
_publ_author_name
'Beck, J.'
'Neisel, U.'

_publ_section_title
;
 Polykationische Hg-Pnictid-Gerueste mit einer neuen Fuellungsvariante in
 den Strukturen von Hg3 As2 Tl Cl3 und Hg3 Sb2 Tl Br3
;
_journal_name_full 'Zeitschrift fuer Anorganische und Allgemeine Chemie'
_journal_page_first 2016
_journal_page_last 2022
_journal_volume 627
_journal_year 2001
_chemical_formula_sum 'Br3 Hg3 Sb2 Tl'
_chemical_name_systematic '(Hg3 Sb2) Tl Br3'
_space_group_IT_number 57
_symmetry_space_group_name_Hall '-P 2c 2b'
_symmetry_space_group_name_H-M 'P b c m'
_cell_angle_alpha 90
_cell_angle_beta 90
_cell_angle_gamma 90
_cell_formula_units_Z 4
_cell_length_a 6.61
_cell_length_b 13.112
_cell_length_c 13.071
_cell_volume 1132.868
_citation_journal_id_ASTM ZAACAB
_cod_data_source_file Beck_ZAACAB_2001_4.cif
_cod_data_source_block Br3Hg3Sb2Tl1
_cod_original_formula_sum 'Br3 Hg3 Sb2 Tl1'
_cod_database_code 1534981

loop_
_symmetry_equiv_pos_as_xyz
x,y,z
-x,-y,z+1/2
x,-y+1/2,-z
-x,y+1/2,-z+1/2
-x,-y,-z
x,y,-z-1/2
-x,y-1/2,z
x,-y-1/2,z-1/2

loop_
_atom_site_label
_atom_site_type_symbol
_atom_site_fract_x
_atom_site_fract_y
_atom_site_fract_z
_atom_site_occupancy
_atom_site_U_iso_or_equiv
Br3 Br-1 0.5346 0.2968 0.25 1 0.0
Br1 Br-1 -0.1048 0.25 0 1 0.0
Hg2 Hg+2 0.4604 0.25 0 1 0.0
Br2 Br-1 0.1068 0.5089 0.25 1 0.0
Tl1 Tl+1 0.0103 0.25649 0.25 1 0.0
Hg4 Hg+2 0 0 0 1 0.0
Sb1 Sb-2 0.3687 0.05991 0.05525 1 0.0
Hg1 Hg+2 0.4567 0.01774 0.25 1 0.0
